data_7217339
loop_
_publ_author_name
'da Luz, Leonis L.'
'Lucena Viana, B\'arbara F.'
'da Silva, Gabriel C. Oliveira'
'Gatto, Claudia C.'
'Fontes, Adriana M.'
'Malta, Marcos'
'Weber, Ingrid T.'
'Rodrigues, Marcelo O.'
'J\'unior, Severino Alves'

_publ_section_title
;
 Controlling the energy transfer in lanthanide--organic frameworks for the
 production of white-light emitting materials
;
_journal_issue 30
_journal_name_full CrystEngComm
_journal_page_first 6914
_journal_paper_doi 10.1039/C4CE00538D
_journal_volume 16
_journal_year 2014
_chemical_formula_moiety 'C6 H10 Eu O11'
_chemical_formula_sum 'C6 H10 Eu O11'
_chemical_formula_weight 410.1
_space_group_IT_number 14
_symmetry_cell_setting monoclinic
_symmetry_space_group_name_Hall '-P 2yn'
_symmetry_space_group_name_H-M 'P 1 21/n 1'
_atom_sites_solution_hydrogens geom
_atom_sites_solution_primary direct
_atom_sites_solution_secondary difmap
_audit_conform_dict_location ftp://ftp.iucr.org/pub/cif_core.dic
_audit_conform_dict_name cif_core.dic
_audit_conform_dict_version 2.4
_audit_creation_date 2014-04-17T10:49:36-00:00
_audit_creation_method 'WinGX routine CIF_UPDATE'
_cell_angle_alpha 90
_cell_angle_beta 94.682(2)
_cell_angle_gamma 90
_cell_formula_units_Z 4
_cell_length_a 8.5014(5)
_cell_length_b 13.1428(7)
_cell_length_c 9.5296(5)
_cell_measurement_reflns_used 6241
_cell_measurement_temperature 296(2)
_cell_measurement_theta_max 26.3841
_cell_measurement_theta_min 2.8603
_cell_volume 1061.21(10)
_computing_cell_refinement 'SAINT V8.18C (Bruker AXS Inc.)'
_computing_data_collection 'Bruker Instrument Service v2011.2.0.0'
_computing_data_reduction 'SAINT V8.18C (Bruker AXS Inc.)'
_computing_molecular_graphics 'Ortep-3 for Windows (Farrugia, 1997)'
_computing_publication_material 'SHELXTL (Sheldrick, 2008)'
_computing_structure_refinement 'SHELXL-97 (Sheldrick, 2008)'
_computing_structure_solution 'SHELXS-97 (Sheldrick, 2008)'
_diffrn_ambient_temperature 296(2)
_diffrn_measured_fraction_theta_full 0.997
_diffrn_measured_fraction_theta_max 0.997
_diffrn_measurement_device_type 'Bruker CCD SMART APEX II'
_diffrn_measurement_method '\f and \w scans'
_diffrn_radiation_monochromator graphite
_diffrn_radiation_type MoK\a
_diffrn_radiation_wavelength 0.71073
_diffrn_reflns_av_R_equivalents 0.0397
_diffrn_reflns_av_unetI/netI 0.0362
_diffrn_reflns_limit_h_max 10
_diffrn_reflns_limit_h_min -10
_diffrn_reflns_limit_k_max 16
_diffrn_reflns_limit_k_min -13
_diffrn_reflns_limit_l_max 11
_diffrn_reflns_limit_l_min -11
_diffrn_reflns_number 9743
_diffrn_reflns_theta_full 26.42
_diffrn_reflns_theta_max 26.42
_diffrn_reflns_theta_min 2.65
_exptl_absorpt_coefficient_mu 5.968
_exptl_absorpt_correction_T_max 0.3786
_exptl_absorpt_correction_T_min 0.2457
_exptl_absorpt_correction_type multi-scan
_exptl_absorpt_process_details 'SADABS V2008/1 (Bruker AXS)'
_exptl_crystal_colour colourless
_exptl_crystal_density_diffrn 2.567
_exptl_crystal_density_method 'not measured'
_exptl_crystal_description block
_exptl_crystal_F_000 788
_exptl_crystal_size_max 0.33
_exptl_crystal_size_mid 0.28
_exptl_crystal_size_min 0.2
_refine_diff_density_max 1.056
_refine_diff_density_min -1.009
_refine_diff_density_rms 0.144
_refine_ls_extinction_method none
_refine_ls_goodness_of_fit_ref 1.065
_refine_ls_hydrogen_treatment mixed
_refine_ls_matrix_type full
_refine_ls_number_parameters 179
_refine_ls_number_reflns 2181
_refine_ls_number_restraints 0
_refine_ls_restrained_S_all 1.065
_refine_ls_R_factor_all 0.0259
_refine_ls_R_factor_gt 0.0223
_refine_ls_shift/su_max 0.001
_refine_ls_shift/su_mean 0
_refine_ls_structure_factor_coef Fsqd
_refine_ls_weighting_details 'calc w=1/[\s^2^(Fo^2^)+(0.0177P)^2^+1.9759P] where P=(Fo^2^+2Fc^2^)/3'
_refine_ls_weighting_scheme calc
_refine_ls_wR_factor_gt 0.0512
_refine_ls_wR_factor_ref 0.0526
_reflns_number_gt 1983
_reflns_number_total 2181
_reflns_threshold_expression >2sigma(I)
_cod_duplicate_entry 7215449
_cod_data_source_file c4ce00538d2.cif
_cod_data_source_block x
_cod_database_code 7217339

loop_
_symmetry_equiv_pos_as_xyz
'x, y, z'
'-x+1/2, y+1/2, -z+1/2'
'-x, -y, -z'
'x-1/2, -y-1/2, z-1/2'

loop_
_atom_site_label
_atom_site_type_symbol
_atom_site_fract_x
_atom_site_fract_y
_atom_site_fract_z
_atom_site_U_iso_or_equiv
_atom_site_adp_type
_atom_site_occupancy
_atom_site_symmetry_multiplicity
_atom_site_calc_flag
_atom_site_refinement_flags
Eu1 Eu 0.039567(19) 0.231607(15) 0.992416(17) 0.00890(8) Uani 1 1 d .
O2 O -0.1580(3) 0.3629(2) 0.8904(3) 0.0230(7) Uani 1 1 d .
O7 O -0.1711(4) 0.1243(3) 0.8845(4) 0.0282(7) Uani 1 1 d G
H7A H -0.143 0.0699 0.8882 0.033(16) Uiso 1 1 d G
H7B H -0.2633 0.1207 0.9065 0.07(2) Uiso 1 1 d G
O1 O -0.2169(3) 0.2877(2) 1.0835(3) 0.0158(6) Uani 1 1 d .
O4 O 0.3310(3) 0.0108(2) 0.7689(3) 0.0240(7) Uani 1 1 d .
O3 O 0.1493(3) 0.1142(2) 0.8414(2) 0.0146(6) Uani 1 1 d .
O9 O 0.3095(3) 0.2252(2) 1.0984(3) 0.0305(8) Uani 1 1 d G
H9A H 0.3177 0.2096 1.1745 0.07(2) Uiso 1 1 d G
H9B H 0.3827 0.2059 1.0539 0.062(19) Uiso 1 1 d G
O8 O 0.1488(3) 0.3150(2) 0.8031(2) 0.0267(7) Uani 1 1 d G
H8B H 0.16 0.3735 0.7814 0.020(12) Uiso 1 1 d G
H8A H 0.1841 0.2874 0.7407 0.045(17) Uiso 1 1 d G
C2 C 0.0922(4) 0.0267(3) 0.6246(3) 0.0084(7) Uani 1 1 d .
C4 C -0.2465(4) 0.3526(3) 0.9895(4) 0.0119(8) Uani 1 1 d .
C3 C -0.0245(4) -0.0491(3) 0.6258(3) 0.0090(7) Uani 1 1 d .
O6 O 0.0376(3) 0.2057(2) 1.2519(3) 0.0166(6) Uani 1 1 d .
O10 O 0.1121(4) 0.3986(2) 1.1026(3) 0.0331(8) Uani 1 1 d G
H10B H 0.1919 0.3978 1.1765 0.09(2) Uiso 1 1 d G
C1 C -0.1177(4) -0.0744(3) 0.5029(3) 0.0100(7) Uani 1 1 d .
C5 C 0.1983(4) 0.0523(3) 0.7567(3) 0.0111(8) Uani 1 1 d .
O5 O 0.0500(4) 0.0670(2) 1.1272(3) 0.0264(7) Uani 1 1 d .
C6 C 0.0402(4) 0.1111(3) 1.2437(3) 0.0127(8) Uani 1 1 d .
O11 O 0.5191(3) 0.1360(3) 0.9401(3) 0.0350(8) Uani 1 1 d G

loop_
_atom_site_aniso_label
_atom_site_aniso_U_11
_atom_site_aniso_U_22
_atom_site_aniso_U_33
_atom_site_aniso_U_23
_atom_site_aniso_U_13
_atom_site_aniso_U_12
Eu1 0.01066(12) 0.00775(14) 0.00836(10) 0.00117(6) 0.00125(7) 0.00161(7)
O2 0.0214(15) 0.0295(19) 0.0196(14) 0.0079(13) 0.0106(11) 0.0107(13)
O7 0.0184(17) 0.020(2) 0.046(2) -0.0110(16) 0.0013(14) 0.0012(14)
O1 0.0179(14) 0.0131(16) 0.0167(13) 0.0049(11) 0.0036(10) 0.0087(11)
O4 0.0194(14) 0.0208(18) 0.0296(16) -0.0112(13) -0.0102(11) 0.0092(13)
O3 0.0182(13) 0.0138(15) 0.0123(12) -0.0046(11) 0.0037(10) -0.0001(11)
O9 0.0184(16) 0.052(2) 0.0206(17) -0.0059(15) -0.0016(12) 0.0022(14)
O8 0.0431(19) 0.0120(18) 0.0284(16) 0.0065(13) 0.0242(14) 0.0034(14)
C2 0.0087(16) 0.0060(19) 0.0106(16) -0.0006(14) 0.0004(12) 0.0025(14)
C4 0.0110(17) 0.012(2) 0.0121(17) -0.0022(15) -0.0019(13) -0.0003(15)
C3 0.0120(17) 0.007(2) 0.0076(16) -0.0013(13) 0.0006(13) -0.0005(14)
O6 0.0284(15) 0.0070(16) 0.0148(13) 0.0021(11) 0.0043(11) 0.0023(12)
O10 0.048(2) 0.0210(19) 0.0297(17) -0.0065(14) 0.0008(15) -0.0100(16)
C1 0.0111(17) 0.010(2) 0.0092(16) -0.0010(14) 0.0007(13) -0.0004(15)
C5 0.0164(18) 0.007(2) 0.0101(17) 0.0029(14) -0.0002(14) -0.0046(16)
O5 0.059(2) 0.0121(17) 0.0082(13) -0.0009(11) 0.0051(13) -0.0096(14)
C6 0.0127(18) 0.018(3) 0.0073(16) 0.0017(15) -0.0021(13) -0.0051(16)
O11 0.0200(16) 0.052(2) 0.0328(17) -0.0146(16) 0.0032(13) -0.0075(15)

loop_
_atom_type_symbol
_atom_type_description
_atom_type_scat_dispersion_real
_atom_type_scat_dispersion_imag
_atom_type_scat_source
C C 0.0033 0.0016 'International Tables Vol C Tables 4.2.6.8 and 6.1.1.4'
H H 0 0 'International Tables Vol C Tables 4.2.6.8 and 6.1.1.4'
O O 0.0106 0.006 'International Tables Vol C Tables 4.2.6.8 and 6.1.1.4'
Eu Eu -0.1578 3.6682 'International Tables Vol C Tables 4.2.6.8 and 6.1.1.4'

loop_
_geom_angle_atom_site_label_1
_geom_angle_atom_site_label_2
_geom_angle_atom_site_label_3
_geom_angle
_geom_angle_site_symmetry_1
_geom_angle_site_symmetry_3
O3 Eu1 O8 68.77(10) . .
O3 Eu1 O9 79.85(9) . .
O8 Eu1 O9 85.23(7) . .
O3 Eu1 O7 71.17(10) . .
O8 Eu1 O7 105.48(11) . .
O9 Eu1 O7 142.23(11) . .
O3 Eu1 O10 137.66(10) . .
O8 Eu1 O10 79.26(11) . .
O9 Eu1 O10 70.26(11) . .
O7 Eu1 O10 146.67(11) . .
O3 Eu1 O6 123.42(9) . .
O8 Eu1 O6 148.56(10) . .
O9 Eu1 O6 70.51(9) . .
O7 Eu1 O6 105.94(10) . .
O10 Eu1 O6 73.97(10) . .
O3 Eu1 O5 75.47(9) . .
O8 Eu1 O5 142.12(10) . .
O9 Eu1 O5 76.43(10) . .
O7 Eu1 O5 73.27(11) . .
O10 Eu1 O5 123.10(10) . .
O6 Eu1 O5 51.65(9) . .
O3 Eu1 O1 143.01(9) . .
O8 Eu1 O1 122.10(9) . .
O9 Eu1 O1 132.86(9) . .
O7 Eu1 O1 71.84(10) . .
O10 Eu1 O1 77.80(10) . .
O6 Eu1 O1 67.87(8) . .
O5 Eu1 O1 94.07(9) . .
O3 Eu1 O2 119.56(9) . .
O8 Eu1 O2 71.47(8) . .
O9 Eu1 O2 138.83(10) . .
O7 Eu1 O2 78.01(11) . .
O10 Eu1 O2 72.30(11) . .
O6 Eu1 O2 114.39(8) . .
O5 Eu1 O2 140.66(9) . .
O1 Eu1 O2 51.03(8) . .
O3 Eu1 C6 100.03(10) . .
O8 Eu1 C6 156.64(9) . .
O9 Eu1 C6 72.37(9) . .
O7 Eu1 C6 89.09(11) . .
O10 Eu1 C6 98.70(11) . .
O6 Eu1 C6 25.66(10) . .
O5 Eu1 C6 26.01(10) . .
O1 Eu1 C6 79.45(9) . .
O2 Eu1 C6 130.46(9) . .
O3 Eu1 C4 136.58(9) . .
O8 Eu1 C4 96.86(9) . .
O9 Eu1 C4 141.63(10) . .
O7 Eu1 C4 74.15(11) . .
O10 Eu1 C4 72.53(11) . .
O6 Eu1 C4 90.63(9) . .
O5 Eu1 C4 118.08(10) . .
O1 Eu1 C4 25.35(9) . .
O2 Eu1 C4 25.71(9) . .
C6 Eu1 C4 104.76(10) . .
O3 Eu1 H7A 61 . .
O8 Eu1 H7A 109 . .
O9 Eu1 H7A 127.2 . .
O7 Eu1 H7A 15 . .
O10 Eu1 H7A 160.2 . .
O6 Eu1 H7A 101.6 . .
O5 Eu1 H7A 61.2 . .
O1 Eu1 H7A 82.7 . .
O2 Eu1 H7A 92.9 . .
C6 Eu1 H7A 80.7 . .
C4 Eu1 H7A 88.4 . .
C4 O2 Eu1 93.2(2) . .
Eu1 O7 H7A 108 . .
Eu1 O7 H7B 127.1 . .
H7A O7 H7B 103.7 . .
C4 O1 Eu1 94.7(2) . .
C5 O3 Eu1 176.0(2) . .
Eu1 O9 H9A 114.9 . .
Eu1 O9 H9B 121.7 . .
H9A O9 H9B 113.6 . .
Eu1 O8 H8B 134.6 . .
Eu1 O8 H8A 124.5 . .
H8B O8 H8A 100.9 . .
C1 C2 C3 119.0(3) 3_556 .
C1 C2 C5 119.6(3) 3_556 .
C3 C2 C5 121.3(3) . .
O1 C4 O2 120.9(3) . .
O1 C4 C1 120.7(3) . 2_456
O2 C4 C1 118.3(3) . 2_456
O1 C4 Eu1 59.95(18) . .
O2 C4 Eu1 61.05(19) . .
C1 C4 Eu1 172.8(3) 2_456 .
C1 C3 C2 120.8(3) . .
C1 C3 C6 118.8(3) . 3_557
C2 C3 C6 120.1(3) . 3_557
C6 O6 Eu1 94.2(2) . .
Eu1 O10 H10B 116.5 . .
C2 C1 C3 120.2(3) 3_556 .
C2 C1 C4 120.1(3) 3_556 2_446
C3 C1 C4 119.6(3) . 2_446
O3 C5 O4 125.0(3) . .
O3 C5 C2 118.3(3) . .
O4 C5 C2 116.7(3) . .
C6 O5 Eu1 93.0(2) . .
O6 C6 O5 121.0(3) . .
O6 C6 C3 119.1(3) . 3_557
O5 C6 C3 119.8(4) . 3_557
O6 C6 Eu1 60.16(18) . .
O5 C6 Eu1 60.95(19) . .
C3 C6 Eu1 174.8(2) 3_557 .

loop_
_geom_bond_atom_site_label_1
_geom_bond_atom_site_label_2
_geom_bond_distance
_geom_bond_site_symmetry_2
Eu1 O3 2.354(2) .
Eu1 O8 2.365(2) .
Eu1 O9 2.432(3) .
Eu1 O7 2.440(3) .
Eu1 O10 2.489(3) .
Eu1 O6 2.497(2) .
Eu1 O5 2.513(3) .
Eu1 O1 2.522(2) .
Eu1 O2 2.545(3) .
Eu1 C6 2.871(4) .
Eu1 C4 2.904(4) .
Eu1 H7A 2.7675 .
O2 C4 1.261(4) .
O7 H7A 0.7542 .
O7 H7B 0.829 .
O1 C4 1.248(4) .
O4 C5 1.250(4) .
O3 C5 1.242(4) .
O9 H9A 0.751 .
O9 H9B 0.8214 .
O8 H8B 0.8038 .
O8 H8A 0.7786 .
C2 C1 1.400(5) 3_556
C2 C3 1.407(5) .
C2 C5 1.526(5) .
C4 C1 1.507(5) 2_456
C3 C1 1.400(5) .
C3 C6 1.501(5) 3_557
O6 C6 1.247(5) .
O10 H10B 0.9368 .
C1 C2 1.400(5) 3_556
C1 C4 1.507(5) 2_446
O5 C6 1.261(4) .
C6 C3 1.501(5) 3_557

loop_
_geom_hbond_atom_site_label_D
_geom_hbond_atom_site_label_H
_geom_hbond_atom_site_label_A
_geom_hbond_distance_DH
_geom_hbond_distance_HA
_geom_hbond_distance_DA
_geom_hbond_angle_DHA
_geom_hbond_site_symmetry_A
O8 H8B O4 0.8 1.87 2.672(4) 175.5 2_556
O8 H8A O1 0.78 2.03 2.810(4) 177.6 4_665
O9 H9A O2 0.75 2.26 3.006(4) 170.9 4_666
O7 H7A O5 0.75 1.98 2.723(4) 171 3_557
O7 H7B O11 0.83 1.91 2.733(4) 169.4 1_455
O10 H10B O7 0.94 2.23 3.146(5) 163.9 4_666
O9 H9B O11 0.82 1.89 2.695(4) 166.7 .

loop_
_geom_torsion_atom_site_label_1
_geom_torsion_atom_site_label_2
_geom_torsion_atom_site_label_3
_geom_torsion_atom_site_label_4
_geom_torsion
_geom_torsion_site_symmetry_1
_geom_torsion_site_symmetry_4
O3 Eu1 O2 C4 138.3(2) . .
O8 Eu1 O2 C4 -170.6(2) . .
O9 Eu1 O2 C4 -111.7(2) . .
O7 Eu1 O2 C4 78.3(2) . .
O10 Eu1 O2 C4 -86.3(2) . .
O6 Eu1 O2 C4 -23.9(3) . .
O5 Eu1 O2 C4 34.7(3) . .
O1 Eu1 O2 C4 2.1(2) . .
C6 Eu1 O2 C4 0.0(3) . .
O3 Eu1 O1 C4 -91.0(2) . .
O8 Eu1 O1 C4 6.0(3) . .
O9 Eu1 O1 C4 122.6(2) . .
O7 Eu1 O1 C4 -91.2(2) . .
O10 Eu1 O1 C4 74.9(2) . .
O6 Eu1 O1 C4 152.3(2) . .
O5 Eu1 O1 C4 -162.1(2) . .
O2 Eu1 O1 C4 -2.1(2) . .
C6 Eu1 O1 C4 176.3(2) . .
O8 Eu1 O3 C5 -86(3) . .
O9 Eu1 O3 C5 -175(3) . .
O7 Eu1 O3 C5 30(3) . .
O10 Eu1 O3 C5 -130(3) . .
O6 Eu1 O3 C5 127(3) . .
O5 Eu1 O3 C5 107(3) . .
O1 Eu1 O3 C5 30(4) . .
O2 Eu1 O3 C5 -34(3) . .
C6 Eu1 O3 C5 115(3) . .
C4 Eu1 O3 C5 -9(4) . .
Eu1 O1 C4 O2 3.9(4) . .
Eu1 O1 C4 C1 -171.7(3) . 2_456
Eu1 O2 C4 O1 -3.8(4) . .
Eu1 O2 C4 C1 171.8(3) . 2_456
O3 Eu1 C4 O1 118.9(2) . .
O8 Eu1 C4 O1 -174.9(2) . .
O9 Eu1 C4 O1 -83.9(3) . .
O7 Eu1 C4 O1 80.9(2) . .
O10 Eu1 C4 O1 -98.4(2) . .
O6 Eu1 C4 O1 -25.5(2) . .
O5 Eu1 C4 O1 20.3(2) . .
O2 Eu1 C4 O1 176.2(4) . .
C6 Eu1 C4 O1 -3.8(2) . .
O3 Eu1 C4 O2 -57.3(3) . .
O8 Eu1 C4 O2 8.9(2) . .
O9 Eu1 C4 O2 99.9(2) . .
O7 Eu1 C4 O2 -95.3(2) . .
O10 Eu1 C4 O2 85.4(2) . .
O6 Eu1 C4 O2 158.3(2) . .
O5 Eu1 C4 O2 -155.9(2) . .
O1 Eu1 C4 O2 -176.2(4) . .
C6 Eu1 C4 O2 -180.0(2) . .
O3 Eu1 C4 C1 -143.8(19) . 2_456
O8 Eu1 C4 C1 -77.6(19) . 2_456
O9 Eu1 C4 C1 13(2) . 2_456
O7 Eu1 C4 C1 178.2(19) . 2_456
O10 Eu1 C4 C1 -1.2(19) . 2_456
O6 Eu1 C4 C1 71.8(19) . 2_456
O5 Eu1 C4 C1 117.5(19) . 2_456
O1 Eu1 C4 C1 97.2(19) . 2_456
O2 Eu1 C4 C1 -86.6(19) . 2_456
C6 Eu1 C4 C1 93.4(19) . 2_456
C1 C2 C3 C1 -2.1(6) 3_556 .
C5 C2 C3 C1 -177.8(3) . .
C1 C2 C3 C6 172.0(3) 3_556 3_557
C5 C2 C3 C6 -3.8(5) . 3_557
O3 Eu1 O6 C6 -26.9(2) . .
O8 Eu1 O6 C6 -131.3(2) . .
O9 Eu1 O6 C6 -89.7(2) . .
O7 Eu1 O6 C6 50.7(2) . .
O10 Eu1 O6 C6 -164.0(2) . .
O5 Eu1 O6 C6 -1.8(2) . .
O1 Eu1 O6 C6 113.0(2) . .
O2 Eu1 O6 C6 134.6(2) . .
C4 Eu1 O6 C6 124.4(2) . .
C2 C3 C1 C2 2.1(6) . 3_556
C6 C3 C1 C2 -172.0(3) 3_557 3_556
C2 C3 C1 C4 -173.3(3) . 2_446
C6 C3 C1 C4 12.6(5) 3_557 2_446
Eu1 O3 C5 O4 -177(3) . .
Eu1 O3 C5 C2 5(4) . .
C1 C2 C5 O3 99.0(4) 3_556 .
C3 C2 C5 O3 -85.2(4) . .
C1 C2 C5 O4 -79.0(4) 3_556 .
C3 C2 C5 O4 96.7(4) . .
O3 Eu1 O5 C6 160.4(2) . .
O8 Eu1 O5 C6 140.8(2) . .
O9 Eu1 O5 C6 77.5(2) . .
O7 Eu1 O5 C6 -125.3(2) . .
O10 Eu1 O5 C6 22.4(3) . .
O6 Eu1 O5 C6 1.8(2) . .
O1 Eu1 O5 C6 -55.7(2) . .
O2 Eu1 O5 C6 -80.4(3) . .
C4 Eu1 O5 C6 -64.2(2) . .
Eu1 O6 C6 O5 3.4(4) . .
Eu1 O6 C6 C3 -174.1(3) . 3_557
Eu1 O5 C6 O6 -3.3(4) . .
Eu1 O5 C6 C3 174.1(3) . 3_557
O3 Eu1 C6 O6 157.4(2) . .
O8 Eu1 C6 O6 98.6(3) . .
O9 Eu1 C6 O6 81.5(2) . .
O7 Eu1 C6 O6 -131.9(2) . .
O10 Eu1 C6 O6 15.6(2) . .
O5 Eu1 C6 O6 176.7(4) . .
O1 Eu1 C6 O6 -60.2(2) . .
O2 Eu1 C6 O6 -58.5(2) . .
C4 Eu1 C6 O6 -58.5(2) . .
O3 Eu1 C6 O5 -19.3(2) . .
O8 Eu1 C6 O5 -78.1(4) . .
O9 Eu1 C6 O5 -95.2(2) . .
O7 Eu1 C6 O5 51.4(2) . .
O10 Eu1 C6 O5 -161.1(2) . .
O6 Eu1 C6 O5 -176.7(4) . .
O1 Eu1 C6 O5 123.1(2) . .
O2 Eu1 C6 O5 124.7(2) . .
C4 Eu1 C6 O5 124.8(2) . .
O3 Eu1 C6 C3 -119(3) . 3_557
O8 Eu1 C6 C3 -178(3) . 3_557
O9 Eu1 C6 C3 165(3) . 3_557
O7 Eu1 C6 C3 -48(3) . 3_557
O10 Eu1 C6 C3 99(3) . 3_557
O6 Eu1 C6 C3 84(3) . 3_557
O5 Eu1 C6 C3 -100(3) . 3_557
O1 Eu1 C6 C3 23(3) . 3_557
O2 Eu1 C6 C3 25(3) . 3_557
C4 Eu1 C6 C3 25(3) . 3_557
